data_4089045
loop_
_publ_author_name
'Rottsch\"afer, Dennis'
'Sch\"urmann, Christian J.'
'Lamm, Jan-Hendrik'
'Paesch, Alexander N.'
'Neumann, Beate'
'Ghadwal, Rajendra S.'

_publ_section_title
;
 Abnormal-NHC Palladium(II) Complexes: Rational Synthesis, Structural
 Elucidation, and Catalytic Activity
;
_journal_issue 19
_journal_name_full Organometallics
_journal_page_first 3421
_journal_paper_doi 10.1021/acs.organomet.6b00662
_journal_volume 35
_journal_year 2016
_chemical_formula_moiety 'C38 H44 Cl I2 N3 Pd'
_chemical_formula_sum 'C38 H44 Cl I2 N3 Pd'
_chemical_formula_weight 938.41
_space_group_crystal_system triclinic
_space_group_IT_number 2
_space_group_name_Hall '-P 1'
_space_group_name_H-M_alt 'P -1'
_atom_sites_solution_hydrogens geom
_atom_sites_solution_primary direct
_audit_creation_date 2015-12-01
_audit_creation_method
;
  Olex2 1.2-ac2
  (compiled 2012.03.27 svn.r2268, GUI svn.r4156)
;
_cell_angle_alpha 102.384(2)
_cell_angle_beta 97.461(2)
_cell_angle_gamma 103.547(2)
_cell_formula_units_Z 2
_cell_length_a 9.2753(3)
_cell_length_b 11.7753(3)
_cell_length_c 18.6313(5)
_cell_measurement_reflns_used 34238
_cell_measurement_temperature 100.01(10)
_cell_measurement_theta_max 72.1430
_cell_measurement_theta_min 3.9690
_cell_volume 1897.19(10)
_computing_cell_refinement 'CrysAlisPro 1.171.38.41 (Rigaku OD, 2015)'
_computing_data_collection 'CrysAlisPro 1.171.38.41 (Rigaku OD, 2015)'
_computing_data_reduction 'CrysAlisPro 1.171.38.41 (Rigaku OD, 2015)'
_computing_molecular_graphics
;
O. V. Dolomanov, L. J. Bourhis, R. J. Gildea, J. A. K. Howard and H. Puschmann,
OLEX2: a complete structure solution, refinement and analysis program.
J. Appl. Cryst. (2009). 42, 339-341.
;
_computing_publication_material
;
O. V. Dolomanov, L. J. Bourhis, R. J. Gildea, J. A. K. Howard and H. Puschmann,
OLEX2: a complete structure solution, refinement and analysis program.
J. Appl. Cryst. (2009). 42, 339-341.
;
_computing_structure_refinement
;
SHELXL, G.M. Sheldrick, Acta Cryst.
(2008). A64, 112-122
;
_computing_structure_solution
;
SHELXS, G.M. Sheldrick, Acta Cryst.
(2008). A64, 112-122
;
_diffrn_ambient_environment N~2~
_diffrn_ambient_temperature 100.01(10)
_diffrn_detector 'CCD plate'
_diffrn_detector_area_resol_mean 5.3114
_diffrn_detector_type Atlas
_diffrn_measured_fraction_theta_full 1.0000
_diffrn_measured_fraction_theta_max 0.9984
_diffrn_measurement_details
;
List of Runs (angles in degrees, time in seconds):

  # Type    Start    End  Width  t~exp~   \w     \q     \k     \f   Frames
--------------------------------------------------------------------------
  1  \w   -122.00 -35.00   1.00    1.75    --  -38.50-178.00  90.00   87
  2  \w   -116.00  -5.00   1.00    1.75    --  -38.50 -19.00  90.00  111
  3  \w    -64.00  30.00   1.00    1.75    --  -38.50  57.00 -60.00   94
  4  \w     13.00 115.00   1.00    1.75    --   43.20  77.00-120.00  102
  5  \w     18.00 112.00   1.00    1.75    --   43.20  57.00-150.00   94
  6  \w     18.00 112.00   1.00    1.75    --   43.20  57.00  30.00   94
  7  \w     13.00 115.00   1.00    1.75    --   43.20  77.00  30.00  102
  8  \w     23.00 114.00   1.00    1.75    --   43.20  38.00 -60.00   91
  9  \w      1.00  82.00   1.00    1.75    --   43.20 -99.00  30.00   81
 10  \w     13.00 115.00   1.00    1.75    --   43.20  77.00 150.00  102
 11  \w     13.00 115.00   1.00    1.75    --   43.20  77.00 -60.00  102
 12  \w     15.00 113.00   1.00    1.75    --   43.20  71.00 103.00   98
 13  \w     57.00 127.00   1.00    1.75    --   43.20 178.00-150.00   70
 14  \w     31.00 109.00   1.00    7.50    --  111.00 -94.00 -60.00   78
 15  \w     41.00 122.00   1.00    7.50    --  111.00-125.00  60.00   81
 16  \w     89.00 178.00   1.00    7.50    --  111.00  45.00 120.00   89
 17  \w     31.00 109.00   1.00    7.50    --  111.00 -94.00 120.00   78
 18  \w     41.00 122.00   1.00    7.50    --  111.00-125.00   0.00   81
 19  \w     81.00 178.00   1.00    7.50    --  111.00  77.00 150.00   97
 20  \w     81.00 178.00   1.00    7.50    --  111.00  77.00  60.00   97
 21  \w     81.00 178.00   1.00    7.50    --  111.00  77.00 -30.00   97
 22  \w     85.00 178.00   1.00    7.50    --  111.00  61.00 120.00   93
 23  \w     41.00 122.00   1.00    7.50    --  111.00-125.00-120.00   81
 24  \w     84.00 178.00   1.00    7.50    --  111.00  64.00  -2.07   94
 25  \w     87.00 178.00   1.00    7.50    --  111.00  54.00 -95.19   91
 26  \w     85.00 178.00   1.00    7.50    --  111.00  61.00-150.00   93
 27  \w     31.00 109.00   1.00    7.50    --  111.00 -94.00  60.00   78
 28  \w     81.00 178.00   1.00    7.50    --  111.00  77.00 -60.00   97
 29  \w     85.00 178.00   1.00    7.50    --  111.00  61.00 -60.00   93
 30  \w     85.00 178.00   1.00    7.50    --  111.00  61.00  90.00   93
 31  \w     40.00 141.00   1.00    7.50    --  111.00 -77.00 150.00  101
 32  \w     87.00 178.00   1.00    7.50    --  111.00  54.00 -69.18   91
 33  \w     81.00 178.00   1.00    7.50    --  111.00  77.00   0.00   97
 34  \w     85.00 178.00   1.00    7.50    --  111.00  61.00 150.00   93
 35  \w     85.00 178.00   1.00    7.50    --  111.00  61.00-120.00   93
 36  \w     85.00 178.00   1.00    7.50    --  111.00  61.00-180.00   93
 37  \w     85.00 178.00   1.00    7.50    --  111.00  61.00  60.00   93
 38  \w     81.00 178.00   1.00    7.50    --  111.00  77.00  30.00   97
 39  \w     81.00 178.00   1.00    7.50    --  111.00  77.00 120.00   97
 40  \w     85.00 178.00   1.00    7.50    --  111.00  61.00 -30.00   93
 41  \w     81.00 178.00   1.00    7.50    --  111.00  77.00-180.00   97
 42  \w     85.00 178.00   1.00    7.50    --  111.00  61.00 -90.00   93
 43  \w     82.00 178.00   1.00    7.50    --  111.00  71.00 103.00   96
 44  \w     81.00 178.00   1.00    7.50    --  111.00  77.00-150.00   97
 45  \w     81.00 178.00   1.00    7.50    --  111.00  75.00-159.12   97
 46  \w     85.00 178.00   1.00    7.50    --  111.00  61.00  30.00   93
 47  \w     83.00 178.00   1.00    7.50    --  111.00  70.00   1.51   95
 48  \w     85.00 178.00   1.00    7.50    --  111.00  59.00 -49.62   93
 49  \w     18.00 112.00   1.00    1.75    --   43.20  57.00  90.00   94
 50  \w     23.00 114.00   1.00    1.75    --   43.20  38.00-180.00   91
 51  \w     18.00 112.00   1.00    1.75    --   43.20  57.00 -90.00   94
 52  \w     13.00 115.00   1.00    1.75    --   43.20  77.00 -90.00  102
 53  \w     23.00 114.00   1.00    1.75    --   43.20  38.00 -30.00   91
 54  \w     18.00 112.00   1.00    1.75    --   43.20  57.00-180.00   94
 55  \w     13.00 115.00   1.00    1.75    --   43.20  77.00-180.00  102
 56  \w    -42.00 129.00   1.00    1.75    --   43.20   0.00-180.00  171
 57  \w    -42.00 129.00   1.00    1.75    --   43.20   0.00-150.00  171
 58  \w    -42.00 129.00   1.00    1.75    --   43.20   0.00-120.00  171
 59  \w    -42.00 129.00   1.00    1.75    --   43.20   0.00 -90.00  171
 60  \w    -42.00  70.00   1.00    1.75    --   43.20   0.00 -60.00  112
 61  \w     18.00 112.00   1.00    1.75    --   43.20  57.00   0.00   94
;
_diffrn_measurement_device 'four-circle diffractometer'
_diffrn_measurement_device_type 'SuperNova, Dual, Cu at zero, Atlas'
_diffrn_measurement_method '\w scans'
_diffrn_orient_matrix_type 'CrysAlisPro convention (1999,Acta A55,543-557)'
_diffrn_orient_matrix_UB_11 0.1443973000
_diffrn_orient_matrix_UB_12 0.0825993000
_diffrn_orient_matrix_UB_13 0.0539356000
_diffrn_orient_matrix_UB_21 0.0019395000
_diffrn_orient_matrix_UB_22 -0.0982921000
_diffrn_orient_matrix_UB_23 0.0426856000
_diffrn_orient_matrix_UB_31 0.0969347000
_diffrn_orient_matrix_UB_32 -0.0535746000
_diffrn_orient_matrix_UB_33 -0.0519987000
_diffrn_radiation_monochromator mirror
_diffrn_radiation_probe x-ray
_diffrn_radiation_type 'Cu K\a'
_diffrn_radiation_wavelength 1.54184
_diffrn_reflns_av_R_equivalents 0.0522
_diffrn_reflns_av_unetI/netI 0.0241
_diffrn_reflns_Laue_measured_fraction_full 1.000
_diffrn_reflns_Laue_measured_fraction_max 1.000
_diffrn_reflns_limit_h_max 11
_diffrn_reflns_limit_h_min -11
_diffrn_reflns_limit_k_max 14
_diffrn_reflns_limit_k_min -14
_diffrn_reflns_limit_l_max 22
_diffrn_reflns_limit_l_min -22
_diffrn_reflns_number 68190
_diffrn_reflns_point_group_measured_fraction_full 1.000
_diffrn_reflns_point_group_measured_fraction_max 1.000
_diffrn_reflns_theta_full 67.684
_diffrn_reflns_theta_max 71.996
_diffrn_reflns_theta_min 2.473
_diffrn_source 'micro-focus sealed X-ray tube'
_diffrn_source_type 'SuperNova (Cu) X-ray Source'
_exptl_absorpt_coefficient_mu 17.584
_exptl_absorpt_correction_T_max 0.726
_exptl_absorpt_correction_T_min 0.136
_exptl_absorpt_correction_type gaussian
_exptl_absorpt_process_details
;
CrysAlisPro 1.171.38.41 (Rigaku Oxford Diffraction, 2015)
Numerical absorption correction based on gaussian integration over
			a multifaceted crystal model
Empirical absorption correction using spherical harmonics,
 implemented in SCALE3 ABSPACK scaling algorithm.
;
_exptl_crystal_colour 'clear orange'
_exptl_crystal_colour_lustre clear
_exptl_crystal_colour_primary orange
_exptl_crystal_density_diffrn 1.643
_exptl_crystal_description needle
_exptl_crystal_F_000 924
_exptl_crystal_size_max 0.24
_exptl_crystal_size_mid 0.033
_exptl_crystal_size_min 0.02
_refine_diff_density_max 1.387
_refine_diff_density_min -0.607
_refine_diff_density_rms 0.104
_refine_ls_extinction_method none
_refine_ls_goodness_of_fit_ref 1.036
_refine_ls_hydrogen_treatment constr
_refine_ls_matrix_type full
_refine_ls_number_parameters 414
_refine_ls_number_reflns 7465
_refine_ls_number_restraints 0
_refine_ls_restrained_S_all 1.036
_refine_ls_R_factor_all 0.0327
_refine_ls_R_factor_gt 0.0295
_refine_ls_shift/su_max 0.002
_refine_ls_shift/su_mean 0.000
_refine_ls_structure_factor_coef Fsqd
_refine_ls_weighting_details 'w=1/[\s^2^(Fo^2^)+(0.0474P)^2^+2.2614P] where P=(Fo^2^+2Fc^2^)/3'
_refine_ls_weighting_scheme calc
_refine_ls_wR_factor_gt 0.0776
_refine_ls_wR_factor_ref 0.0800
_reflns_Friedel_coverage 0.000
_reflns_number_gt 6873
_reflns_number_total 7465
_reflns_threshold_expression 'I > 2\s(I)'
_cod_data_source_file om6b00662_si_011.cif
_cod_data_source_block compound6
_cod_original_cell_volume 1897.19(9)
_cod_database_code 4089045
_chemical_oxdiff_formula 'C38 H44 Cl1 I2 N3 Pd'
_reflns_odcompleteness_completeness 100.00
_reflns_odcompleteness_iscentric 1
_reflns_odcompleteness_theta 66.97
_olex2_date_sample_data_collection 2015-11-30
_olex2_submission_special_instructions 'No special instructions were received'
_oxdiff_exptl_absorpt_empirical_details
;
Empirical correction (ABSPACK) includes:
- Absorption correction using spherical harmonics
- Frame scaling
- Detector area scaling
;
_oxdiff_exptl_absorpt_empirical_full_max 1.607
_oxdiff_exptl_absorpt_empirical_full_min 0.683
_shelx_space_group_comment
;
The symmetry employed for this shelxl refinement is uniquely defined
by the following loop, which should always be used as a source of
symmetry information in preference to the above space-group names.
They are only intended as comments.
;
_shelxl_version_number 2014-3

loop_
_space_group_symop_operation_xyz
'x, y, z'
'-x, -y, -z'

loop_
_atom_site_label
_atom_site_type_symbol
_atom_site_fract_x
_atom_site_fract_y
_atom_site_fract_z
_atom_site_U_iso_or_equiv
_atom_site_adp_type
_atom_site_occupancy
_atom_site_site_symmetry_order
_atom_site_calc_flag
_atom_site_refinement_flags_posn
_atom_site_refinement_flags_adp
I1 I 0.14600(2) 0.72491(2) 0.05575(2) 0.02997(7) Uani 1 1 d . .
I2 I 0.35811(2) 1.04615(2) 0.30848(2) 0.02978(7) Uani 1 1 d . .
Pd1 Pd 0.21899(3) 0.89579(2) 0.17913(2) 0.02182(7) Uani 1 1 d . .
Cl1 Cl 0.17628(11) 1.07352(9) -0.07756(6) 0.0412(2) Uani 1 1 d . .
N1 N -0.0119(3) 0.7218(2) 0.24016(14) 0.0190(5) Uani 1 1 d . .
N2 N 0.1263(3) 0.6210(2) 0.28767(15) 0.0205(5) Uani 1 1 d . .
N3 N 0.3165(3) 1.0179(2) 0.11805(17) 0.0281(6) Uani 1 1 d . .
C1 C 0.1353(4) 0.7716(3) 0.23063(17) 0.0207(6) Uani 1 1 d . .
C2 C -0.0152(3) 0.6310(3) 0.27521(17) 0.0206(6) Uani 1 1 d . .
C3 C 0.2191(4) 0.7067(3) 0.26143(18) 0.0220(6) Uani 1 1 d . .
H3 H 0.3226 0.7184 0.2643 0.026 Uiso 1 1 calc R U
C4 C -0.1496(3) 0.7542(3) 0.21691(18) 0.0207(6) Uani 1 1 d . .
C5 C -0.1764(4) 0.8570(3) 0.26119(19) 0.0254(7) Uani 1 1 d . .
C6 C -0.3196(4) 0.8752(3) 0.2451(2) 0.0305(7) Uani 1 1 d . .
H6 H -0.3410 0.9425 0.2733 0.037 Uiso 1 1 calc R U
C7 C -0.4292(4) 0.7947(3) 0.1881(2) 0.0312(8) Uani 1 1 d . .
H7 H -0.5249 0.8067 0.1795 0.037 Uiso 1 1 calc R U
C8 C -0.3992(4) 0.6972(3) 0.1439(2) 0.0282(7) Uani 1 1 d . .
H8 H -0.4739 0.6454 0.1047 0.034 Uiso 1 1 calc R U
C9 C -0.2575(4) 0.6743(3) 0.15686(18) 0.0227(6) Uani 1 1 d . .
C10 C -0.0585(4) 0.9478(3) 0.3244(2) 0.0333(8) Uani 1 1 d . .
H10 H 0.0386 0.9292 0.3218 0.040 Uiso 1 1 calc R U
C11 C -0.0957(8) 0.9402(5) 0.4008(3) 0.0673(17) Uani 1 1 d . .
H11A H -0.1968 0.9465 0.4020 0.101 Uiso 1 1 calc R U
H11B H -0.0261 1.0050 0.4389 0.101 Uiso 1 1 calc R U
H11C H -0.0879 0.8643 0.4096 0.101 Uiso 1 1 calc R U
C12 C -0.0409(5) 1.0757(3) 0.3168(3) 0.0441(10) Uani 1 1 d . .
H12A H -0.0154 1.0810 0.2691 0.066 Uiso 1 1 calc R U
H12B H 0.0379 1.1304 0.3560 0.066 Uiso 1 1 calc R U
H12C H -0.1342 1.0966 0.3205 0.066 Uiso 1 1 calc R U
C13 C -0.2282(4) 0.5690(3) 0.10410(19) 0.0274(7) Uani 1 1 d . .
H13 H -0.1219 0.5706 0.1177 0.033 Uiso 1 1 calc R U
C14 C -0.2576(4) 0.5812(3) 0.0231(2) 0.0323(8) Uani 1 1 d . .
H14A H -0.3629 0.5741 0.0077 0.048 Uiso 1 1 calc R U
H14B H -0.2294 0.5185 -0.0095 0.048 Uiso 1 1 calc R U
H14C H -0.1988 0.6586 0.0206 0.048 Uiso 1 1 calc R U
C15 C -0.3269(4) 0.4469(3) 0.1077(2) 0.0321(8) Uani 1 1 d . .
H15A H -0.3124 0.4398 0.1583 0.048 Uiso 1 1 calc R U
H15B H -0.2989 0.3829 0.0761 0.048 Uiso 1 1 calc R U
H15C H -0.4311 0.4415 0.0908 0.048 Uiso 1 1 calc R U
C16 C -0.1441(4) 0.5555(3) 0.29686(18) 0.0227(6) Uani 1 1 d . .
C17 C -0.2539(4) 0.6026(3) 0.32743(19) 0.0266(7) Uani 1 1 d . .
H17 H -0.2481 0.6842 0.3337 0.032 Uiso 1 1 calc R U
C18 C -0.3716(4) 0.5284(3) 0.3485(2) 0.0303(7) Uani 1 1 d . .
H18 H -0.4439 0.5606 0.3690 0.036 Uiso 1 1 calc R U
C19 C -0.3823(4) 0.4064(3) 0.3391(2) 0.0319(8) Uani 1 1 d . .
H19 H -0.4609 0.3572 0.3538 0.038 Uiso 1 1 calc R U
C20 C -0.2754(4) 0.3583(3) 0.3078(2) 0.0307(8) Uani 1 1 d . .
H20 H -0.2828 0.2764 0.3009 0.037 Uiso 1 1 calc R U
C21 C -0.1576(4) 0.4317(3) 0.2866(2) 0.0269(7) Uani 1 1 d . .
H21 H -0.0866 0.3986 0.2653 0.032 Uiso 1 1 calc R U
C22 C 0.1806(3) 0.5438(3) 0.32901(18) 0.0201(6) Uani 1 1 d . .
C23 C 0.1966(3) 0.4335(3) 0.28933(18) 0.0220(6) Uani 1 1 d . .
C24 C 0.2413(4) 0.3587(3) 0.3312(2) 0.0256(7) Uani 1 1 d . .
H24 H 0.2513 0.2840 0.3069 0.031 Uiso 1 1 calc R U
C25 C 0.2713(4) 0.3947(3) 0.4091(2) 0.0283(7) Uani 1 1 d . .
H25 H 0.3004 0.3436 0.4363 0.034 Uiso 1 1 calc R U
C26 C 0.2582(4) 0.5049(3) 0.44603(19) 0.0288(7) Uani 1 1 d . .
H26 H 0.2812 0.5281 0.4981 0.035 Uiso 1 1 calc R U
C27 C 0.2112(4) 0.5826(3) 0.40711(19) 0.0242(7) Uani 1 1 d . .
C28 C 0.1697(4) 0.3956(3) 0.20390(19) 0.0287(7) Uani 1 1 d . .
H28 H 0.1131 0.4468 0.1847 0.034 Uiso 1 1 calc R U
C29 C 0.0791(5) 0.2641(3) 0.1708(2) 0.0384(9) Uani 1 1 d . .
H29A H 0.1346 0.2121 0.1873 0.058 Uiso 1 1 calc R U
H29B H 0.0617 0.2468 0.1172 0.058 Uiso 1 1 calc R U
H29C H -0.0160 0.2509 0.1872 0.058 Uiso 1 1 calc R U
C30 C 0.3206(5) 0.4170(4) 0.1780(2) 0.0406(9) Uani 1 1 d . .
H30A H 0.3747 0.5008 0.1962 0.061 Uiso 1 1 calc R U
H30B H 0.3034 0.3948 0.1243 0.061 Uiso 1 1 calc R U
H30C H 0.3790 0.3689 0.1971 0.061 Uiso 1 1 calc R U
C31 C 0.1958(4) 0.7035(3) 0.4493(2) 0.0332(8) Uani 1 1 d . .
H31 H 0.1609 0.7437 0.4122 0.040 Uiso 1 1 calc R U
C32 C 0.0764(6) 0.6848(4) 0.4985(2) 0.0472(10) Uani 1 1 d . .
H32A H -0.0173 0.6331 0.4681 0.071 Uiso 1 1 calc R U
H32B H 0.0619 0.7614 0.5215 0.071 Uiso 1 1 calc R U
H32C H 0.1097 0.6482 0.5366 0.071 Uiso 1 1 calc R U
C33 C 0.3477(6) 0.7847(4) 0.4948(3) 0.0561(13) Uani 1 1 d . .
H33A H 0.3872 0.7453 0.5298 0.084 Uiso 1 1 calc R U
H33B H 0.3344 0.8597 0.5214 0.084 Uiso 1 1 calc R U
H33C H 0.4170 0.8000 0.4617 0.084 Uiso 1 1 calc R U
C34 C 0.4641(4) 1.0747(3) 0.1327(2) 0.0328(8) Uani 1 1 d . .
H34 H 0.5232 1.0725 0.1765 0.039 Uiso 1 1 calc R U
C35 C 0.5320(4) 1.1365(3) 0.0851(2) 0.0354(8) Uani 1 1 d . .
H35 H 0.6349 1.1750 0.0972 0.043 Uiso 1 1 calc R U
C36 C 0.4469(4) 1.1408(3) 0.0199(2) 0.0344(8) Uani 1 1 d . .
H36 H 0.4902 1.1814 -0.0130 0.041 Uiso 1 1 calc R U
C37 C 0.2931(4) 1.0818(3) 0.0051(2) 0.0311(7) Uani 1 1 d . .
C38 C 0.2321(4) 1.0225(3) 0.0549(2) 0.0298(7) Uani 1 1 d . .
H38 H 0.1292 0.9844 0.0445 0.036 Uiso 1 1 calc R U

loop_
_atom_site_aniso_label
_atom_site_aniso_U_11
_atom_site_aniso_U_22
_atom_site_aniso_U_33
_atom_site_aniso_U_23
_atom_site_aniso_U_13
_atom_site_aniso_U_12
I1 0.02998(12) 0.02888(11) 0.02692(12) 0.00270(8) 0.00563(8) 0.00395(8)
I2 0.02974(12) 0.02139(11) 0.03297(12) -0.00043(8) 0.00065(9) 0.00647(8)
Pd1 0.02091(12) 0.01880(11) 0.02569(13) 0.00653(9) 0.00253(9) 0.00546(8)
Cl1 0.0383(5) 0.0478(5) 0.0426(5) 0.0244(4) 0.0066(4) 0.0103(4)
N1 0.0160(12) 0.0173(11) 0.0215(13) 0.0013(10) 0.0003(10) 0.0053(9)
N2 0.0198(12) 0.0203(12) 0.0232(13) 0.0066(10) 0.0040(10) 0.0082(10)
N3 0.0273(15) 0.0235(13) 0.0343(16) 0.0097(12) 0.0066(12) 0.0061(11)
C1 0.0219(15) 0.0168(13) 0.0224(15) 0.0030(11) 0.0029(12) 0.0058(11)
C2 0.0201(15) 0.0193(14) 0.0207(15) 0.0024(11) 0.0020(12) 0.0056(11)
C3 0.0180(14) 0.0201(14) 0.0285(16) 0.0084(12) 0.0037(12) 0.0049(11)
C4 0.0173(14) 0.0231(14) 0.0233(15) 0.0076(12) 0.0017(12) 0.0078(11)
C5 0.0256(16) 0.0270(16) 0.0270(16) 0.0093(13) 0.0062(13) 0.0106(13)
C6 0.0338(19) 0.0307(17) 0.0365(19) 0.0129(15) 0.0140(15) 0.0194(14)
C7 0.0229(16) 0.0388(19) 0.041(2) 0.0213(16) 0.0101(14) 0.0136(14)
C8 0.0195(15) 0.0326(17) 0.0308(17) 0.0122(14) -0.0017(13) 0.0039(13)
C9 0.0213(15) 0.0247(15) 0.0231(15) 0.0084(12) 0.0040(12) 0.0059(12)
C10 0.038(2) 0.0247(16) 0.0338(19) -0.0025(14) 0.0017(15) 0.0142(14)
C11 0.105(5) 0.043(2) 0.033(2) -0.0013(19) 0.001(3) -0.004(3)
C12 0.044(2) 0.0246(18) 0.061(3) 0.0060(17) 0.009(2) 0.0079(16)
C13 0.0253(16) 0.0257(16) 0.0256(17) 0.0010(13) 0.0007(13) 0.0032(13)
C14 0.0316(18) 0.0365(18) 0.0253(17) 0.0051(14) 0.0019(14) 0.0068(15)
C15 0.0353(19) 0.0277(17) 0.0265(17) 0.0016(13) 0.0029(14) 0.0018(14)
C16 0.0206(15) 0.0235(15) 0.0222(15) 0.0065(12) -0.0001(12) 0.0041(12)
C17 0.0238(16) 0.0280(16) 0.0275(17) 0.0061(13) 0.0023(13) 0.0085(13)
C18 0.0241(16) 0.0381(19) 0.0317(18) 0.0098(15) 0.0081(14) 0.0120(14)
C19 0.0226(16) 0.0380(19) 0.0373(19) 0.0183(16) 0.0049(14) 0.0048(14)
C20 0.0274(17) 0.0242(16) 0.040(2) 0.0125(14) 0.0004(15) 0.0046(13)
C21 0.0199(15) 0.0280(16) 0.0328(18) 0.0067(14) 0.0019(13) 0.0090(13)
C22 0.0174(14) 0.0196(14) 0.0246(15) 0.0079(12) 0.0026(12) 0.0061(11)
C23 0.0195(15) 0.0229(14) 0.0243(16) 0.0063(12) 0.0039(12) 0.0070(12)
C24 0.0244(16) 0.0214(14) 0.0332(18) 0.0079(13) 0.0052(13) 0.0098(12)
C25 0.0263(17) 0.0301(16) 0.0335(18) 0.0171(14) 0.0043(14) 0.0100(13)
C26 0.0297(17) 0.0327(17) 0.0236(16) 0.0084(14) 0.0015(13) 0.0084(14)
C27 0.0221(15) 0.0255(15) 0.0251(16) 0.0065(13) 0.0048(12) 0.0063(12)
C28 0.0354(19) 0.0279(16) 0.0242(17) 0.0053(13) 0.0024(14) 0.0142(14)
C29 0.048(2) 0.0313(19) 0.0321(19) -0.0013(15) 0.0060(17) 0.0114(17)
C30 0.042(2) 0.050(2) 0.031(2) 0.0105(17) 0.0104(17) 0.0127(18)
C31 0.041(2) 0.0282(17) 0.0270(17) 0.0006(14) 0.0001(15) 0.0119(15)
C32 0.063(3) 0.051(2) 0.033(2) 0.0030(18) 0.015(2) 0.029(2)
C33 0.058(3) 0.034(2) 0.057(3) -0.006(2) -0.011(2) 0.006(2)
C34 0.0305(18) 0.0261(16) 0.0373(19) 0.0068(14) 0.0018(15) 0.0030(14)
C35 0.0298(18) 0.0250(16) 0.048(2) 0.0085(16) 0.0078(16) 0.0012(14)
C36 0.038(2) 0.0247(16) 0.043(2) 0.0115(15) 0.0144(16) 0.0071(14)
C37 0.0327(18) 0.0293(17) 0.0366(19) 0.0146(15) 0.0077(15) 0.0123(14)
C38 0.0252(17) 0.0288(16) 0.0378(19) 0.0110(15) 0.0074(14) 0.0085(13)

loop_
_atom_type_symbol
_atom_type_description
_atom_type_scat_dispersion_real
_atom_type_scat_dispersion_imag
_atom_type_scat_source
C C 0.0181 0.0091 'International Tables Vol C Tables 4.2.6.8 and 6.1.1.4'
H H 0.0000 0.0000 'International Tables Vol C Tables 4.2.6.8 and 6.1.1.4'
Cl Cl 0.3639 0.7018 'International Tables Vol C Tables 4.2.6.8 and 6.1.1.4'
I I -0.3257 6.8362 'International Tables Vol C Tables 4.2.6.8 and 6.1.1.4'
N N 0.0311 0.0180 'International Tables Vol C Tables 4.2.6.8 and 6.1.1.4'
Pd Pd 0.1215 3.9337 'International Tables Vol C Tables 4.2.6.8 and 6.1.1.4'

loop_
_exptl_crystal_face_index_h
_exptl_crystal_face_index_k
_exptl_crystal_face_index_l
_exptl_crystal_face_perp_dist
0 1 -1 0.0098
0 -1 1 0.0098
0 -1 -5 0.0164
0 1 5 0.0164
-5 2 0 0.1171
5 -2 0 0.1171
-1 -1 -5 0.0396
-1 1 5 0.0414

loop_
_geom_angle_atom_site_label_1
_geom_angle_atom_site_label_2
_geom_angle_atom_site_label_3
_geom_angle
I1 Pd1 I2 164.303(12)
N3 Pd1 I1 88.43(8)
N3 Pd1 I2 92.48(8)
C1 Pd1 I1 87.66(9)
C1 Pd1 I2 90.45(9)
C1 Pd1 N3 175.02(12)
C1 N1 C4 128.5(2)
C2 N1 C1 110.8(2)
C2 N1 C4 120.8(3)
C2 N2 C3 109.1(3)
C2 N2 C22 126.8(3)
C3 N2 C22 123.8(3)
C34 N3 Pd1 122.6(2)
C34 N3 C38 118.2(3)
C38 N3 Pd1 118.3(2)
N1 C1 Pd1 132.5(2)
C3 C1 Pd1 123.4(2)
C3 C1 N1 104.0(3)
N1 C2 C16 129.1(3)
N2 C2 N1 106.7(3)
N2 C2 C16 124.3(3)
N2 C3 H3 125.3
C1 C3 N2 109.5(3)
C1 C3 H3 125.3
C5 C4 N1 118.4(3)
C9 C4 N1 118.6(3)
C9 C4 C5 122.5(3)
C4 C5 C10 123.3(3)
C6 C5 C4 117.4(3)
C6 C5 C10 119.3(3)
C5 C6 H6 119.6
C7 C6 C5 120.8(3)
C7 C6 H6 119.6
C6 C7 H7 119.6
C8 C7 C6 120.9(3)
C8 C7 H7 119.6
C7 C8 H8 119.5
C7 C8 C9 121.0(3)
C9 C8 H8 119.5
C4 C9 C8 117.3(3)
C4 C9 C13 123.9(3)
C8 C9 C13 118.8(3)
C5 C10 H10 108.0
C5 C10 C11 111.8(3)
C11 C10 H10 108.0
C12 C10 C5 111.5(3)
C12 C10 H10 108.0
C12 C10 C11 109.3(4)
C10 C11 H11A 109.5
C10 C11 H11B 109.5
C10 C11 H11C 109.5
H11A C11 H11B 109.5
H11A C11 H11C 109.5
H11B C11 H11C 109.5
C10 C12 H12A 109.5
C10 C12 H12B 109.5
C10 C12 H12C 109.5
H12A C12 H12B 109.5
H12A C12 H12C 109.5
H12B C12 H12C 109.5
C9 C13 H13 108.5
C9 C13 C14 109.8(3)
C9 C13 C15 112.6(3)
C14 C13 H13 108.5
C15 C13 H13 108.5
C15 C13 C14 108.8(3)
C13 C14 H14A 109.5
C13 C14 H14B 109.5
C13 C14 H14C 109.5
H14A C14 H14B 109.5
H14A C14 H14C 109.5
H14B C14 H14C 109.5
C13 C15 H15A 109.5
C13 C15 H15B 109.5
C13 C15 H15C 109.5
H15A C15 H15B 109.5
H15A C15 H15C 109.5
H15B C15 H15C 109.5
C17 C16 C2 122.4(3)
C17 C16 C21 118.6(3)
C21 C16 C2 119.0(3)
C16 C17 H17 119.9
C18 C17 C16 120.3(3)
C18 C17 H17 119.9
C17 C18 H18 119.7
C17 C18 C19 120.5(3)
C19 C18 H18 119.7
C18 C19 H19 120.2
C20 C19 C18 119.7(3)
C20 C19 H19 120.2
C19 C20 H20 119.9
C21 C20 C19 120.2(3)
C21 C20 H20 119.9
C16 C21 H21 119.6
C20 C21 C16 120.7(3)
C20 C21 H21 119.6
C23 C22 N2 118.8(3)
C27 C22 N2 117.7(3)
C27 C22 C23 123.5(3)
C22 C23 C28 122.6(3)
C24 C23 C22 117.1(3)
C24 C23 C28 120.4(3)
C23 C24 H24 119.7
C23 C24 C25 120.6(3)
C25 C24 H24 119.7
C24 C25 H25 119.7
C26 C25 C24 120.7(3)
C26 C25 H25 119.7
C25 C26 H26 119.4
C25 C26 C27 121.3(3)
C27 C26 H26 119.4
C22 C27 C31 122.8(3)
C26 C27 C22 116.9(3)
C26 C27 C31 120.3(3)
C23 C28 H28 108.0
C29 C28 C23 113.3(3)
C29 C28 H28 108.0
C30 C28 C23 109.7(3)
C30 C28 H28 108.0
C30 C28 C29 109.6(3)
C28 C29 H29A 109.5
C28 C29 H29B 109.5
C28 C29 H29C 109.5
H29A C29 H29B 109.5
H29A C29 H29C 109.5
H29B C29 H29C 109.5
C28 C30 H30A 109.5
C28 C30 H30B 109.5
C28 C30 H30C 109.5
H30A C30 H30B 109.5
H30A C30 H30C 109.5
H30B C30 H30C 109.5
C27 C31 H31 107.7
C27 C31 C32 110.4(3)
C27 C31 C33 111.2(3)
C32 C31 H31 107.7
C33 C31 H31 107.7
C33 C31 C32 111.8(4)
C31 C32 H32A 109.5
C31 C32 H32B 109.5
C31 C32 H32C 109.5
H32A C32 H32B 109.5
H32A C32 H32C 109.5
H32B C32 H32C 109.5
C31 C33 H33A 109.5
C31 C33 H33B 109.5
C31 C33 H33C 109.5
H33A C33 H33B 109.5
H33A C33 H33C 109.5
H33B C33 H33C 109.5
N3 C34 H34 118.8
N3 C34 C35 122.4(3)
C35 C34 H34 118.8
C34 C35 H35 120.0
C36 C35 C34 119.9(3)
C36 C35 H35 120.0
C35 C36 H36 121.4
C35 C36 C37 117.3(3)
C37 C36 H36 121.4
C36 C37 Cl1 121.6(3)
C38 C37 Cl1 118.3(3)
C38 C37 C36 120.0(3)
N3 C38 C37 122.2(3)
N3 C38 H38 118.9
C37 C38 H38 118.9

loop_
_geom_bond_atom_site_label_1
_geom_bond_atom_site_label_2
_geom_bond_distance
I1 Pd1 2.6010(3)
I2 Pd1 2.6267(3)
Pd1 N3 2.131(3)
Pd1 C1 1.981(3)
Cl1 C37 1.735(4)
N1 C1 1.404(4)
N1 C2 1.363(4)
N1 C4 1.457(4)
N2 C2 1.339(4)
N2 C3 1.383(4)
N2 C22 1.445(4)
N3 C34 1.338(5)
N3 C38 1.344(5)
C1 C3 1.367(4)
C2 C16 1.471(4)
C3 H3 0.9300
C4 C5 1.405(5)
C4 C9 1.398(4)
C5 C6 1.399(5)
C5 C10 1.517(5)
C6 H6 0.9300
C6 C7 1.378(5)
C7 H7 0.9300
C7 C8 1.370(6)
C8 H8 0.9300
C8 C9 1.403(5)
C9 C13 1.511(5)
C10 H10 0.9800
C10 C11 1.524(6)
C10 C12 1.515(5)
C11 H11A 0.9600
C11 H11B 0.9600
C11 H11C 0.9600
C12 H12A 0.9600
C12 H12B 0.9600
C12 H12C 0.9600
C13 H13 0.9800
C13 C14 1.542(5)
C13 C15 1.533(5)
C14 H14A 0.9600
C14 H14B 0.9600
C14 H14C 0.9600
C15 H15A 0.9600
C15 H15B 0.9600
C15 H15C 0.9600
C16 C17 1.396(5)
C16 C21 1.403(5)
C17 H17 0.9300
C17 C18 1.385(5)
C18 H18 0.9300
C18 C19 1.387(5)
C19 H19 0.9300
C19 C20 1.385(6)
C20 H20 0.9300
C20 C21 1.382(5)
C21 H21 0.9300
C22 C23 1.401(5)
C22 C27 1.398(5)
C23 C24 1.392(4)
C23 C28 1.528(5)
C24 H24 0.9300
C24 C25 1.393(5)
C25 H25 0.9300
C25 C26 1.372(5)
C26 H26 0.9300
C26 C27 1.394(5)
C27 C31 1.519(5)
C28 H28 0.9800
C28 C29 1.526(5)
C28 C30 1.523(6)
C29 H29A 0.9600
C29 H29B 0.9600
C29 H29C 0.9600
C30 H30A 0.9600
C30 H30B 0.9600
C30 H30C 0.9600
C31 H31 0.9800
C31 C32 1.534(6)
C31 C33 1.526(5)
C32 H32A 0.9600
C32 H32B 0.9600
C32 H32C 0.9600
C33 H33A 0.9600
C33 H33B 0.9600
C33 H33C 0.9600
C34 H34 0.9300
C34 C35 1.385(5)
C35 H35 0.9300
C35 C36 1.379(6)
C36 H36 0.9300
C36 C37 1.395(5)
C37 C38 1.377(5)
C38 H38 0.9300

loop_
_geom_torsion_atom_site_label_1
_geom_torsion_atom_site_label_2
_geom_torsion_atom_site_label_3
_geom_torsion_atom_site_label_4
_geom_torsion
Pd1 N3 C34 C35 168.1(3)
Pd1 N3 C38 C37 -168.2(3)
Pd1 C1 C3 N2 -175.2(2)
Cl1 C37 C38 N3 175.8(3)
N1 C1 C3 N2 0.5(4)
N1 C2 C16 C17 -41.0(5)
N1 C2 C16 C21 139.1(3)
N1 C4 C5 C6 -169.6(3)
N1 C4 C5 C10 10.6(5)
N1 C4 C9 C8 169.3(3)
N1 C4 C9 C13 -13.2(5)
N2 C2 C16 C17 138.9(3)
N2 C2 C16 C21 -41.0(5)
N2 C22 C23 C24 -176.6(3)
N2 C22 C23 C28 4.5(5)
N2 C22 C27 C26 177.7(3)
N2 C22 C27 C31 -2.6(5)
N3 C34 C35 C36 -0.1(6)
C1 N1 C2 N2 -0.6(3)
C1 N1 C2 C16 179.3(3)
C1 N1 C4 C5 -79.5(4)
C1 N1 C4 C9 108.0(4)
C2 N1 C1 Pd1 175.1(2)
C2 N1 C1 C3 0.0(3)
C2 N1 C4 C5 101.6(3)
C2 N1 C4 C9 -70.9(4)
C2 N2 C3 C1 -0.9(4)
C2 N2 C22 C23 99.0(4)
C2 N2 C22 C27 -79.6(4)
C2 C16 C17 C18 -178.6(3)
C2 C16 C21 C20 178.6(3)
C3 N2 C2 N1 0.9(3)
C3 N2 C2 C16 -179.0(3)
C3 N2 C22 C23 -88.4(4)
C3 N2 C22 C27 93.1(4)
C4 N1 C1 Pd1 -3.9(5)
C4 N1 C1 C3 -179.0(3)
C4 N1 C2 N2 178.5(3)
C4 N1 C2 C16 -1.6(5)
C4 C5 C6 C7 0.1(5)
C4 C5 C10 C11 -108.9(4)
C4 C5 C10 C12 128.4(4)
C4 C9 C13 C14 -121.8(3)
C4 C9 C13 C15 116.8(3)
C5 C4 C9 C8 -2.9(5)
C5 C4 C9 C13 174.6(3)
C5 C6 C7 C8 -2.4(5)
C6 C5 C10 C11 71.4(5)
C6 C5 C10 C12 -51.4(5)
C6 C7 C8 C9 2.0(5)
C7 C8 C9 C4 0.6(5)
C7 C8 C9 C13 -177.1(3)
C8 C9 C13 C14 55.7(4)
C8 C9 C13 C15 -65.7(4)
C9 C4 C5 C6 2.6(5)
C9 C4 C5 C10 -177.2(3)
C10 C5 C6 C7 179.9(3)
C16 C17 C18 C19 -0.3(5)
C17 C16 C21 C20 -1.4(5)
C17 C18 C19 C20 -0.7(5)
C18 C19 C20 C21 0.7(5)
C19 C20 C21 C16 0.4(5)
C21 C16 C17 C18 1.3(5)
C22 N2 C2 N1 174.4(3)
C22 N2 C2 C16 -5.5(5)
C22 N2 C3 C1 -174.7(3)
C22 C23 C24 C25 -1.3(5)
C22 C23 C28 C29 -136.4(3)
C22 C23 C28 C30 100.8(4)
C22 C27 C31 C32 118.3(4)
C22 C27 C31 C33 -117.0(4)
C23 C22 C27 C26 -0.8(5)
C23 C22 C27 C31 178.9(3)
C23 C24 C25 C26 -0.4(5)
C24 C23 C28 C29 44.8(5)
C24 C23 C28 C30 -78.1(4)
C24 C25 C26 C27 1.6(5)
C25 C26 C27 C22 -1.0(5)
C25 C26 C27 C31 179.3(3)
C26 C27 C31 C32 -62.0(4)
C26 C27 C31 C33 62.7(5)
C27 C22 C23 C24 1.9(5)
C27 C22 C23 C28 -177.0(3)
C28 C23 C24 C25 177.7(3)
C34 N3 C38 C37 0.9(5)
C34 C35 C36 C37 0.3(6)
C35 C36 C37 Cl1 -176.3(3)
C35 C36 C37 C38 0.1(6)
C36 C37 C38 N3 -0.7(6)
C38 N3 C34 C35 -0.5(6)

loop_
_exptl_oxdiff_crystal_face_indexfrac_h
_exptl_oxdiff_crystal_face_indexfrac_k
_exptl_oxdiff_crystal_face_indexfrac_l
_exptl_oxdiff_crystal_face_x
_exptl_oxdiff_crystal_face_y
_exptl_oxdiff_crystal_face_z
0.0032 0.9986 -1.0012 0.0289 -0.1409 -0.0011
-0.0032 -0.9986 1.0012 -0.0289 0.1409 0.0011
0.0052 -1.0046 -4.9924 -0.3515 -0.1144 0.3139
-0.0052 1.0046 4.9924 0.3515 0.1144 -0.3139
-4.9969 2.0156 -0.0526 -0.5579 -0.2101 -0.5896
4.9969 -2.0156 0.0526 0.5579 0.2101 0.5896
-0.9949 -1.0013 -5.0021 -0.4962 -0.1170 0.2173
-1.0053 1.0079 4.9828 0.2068 0.1117 -0.4105
